data_7031163
loop_
_publ_author_name
'Park, Gyungse'
'Przyborowska, Ann M.'
'Ye, Neng'
'Tsoupas, Nicole M.'
'Bauer, Cary B.'
'Broker, Grant A.'
'Rogers, Robin D.'
'Brechbiel, Martin W.'
'Planalp, Roy P.'

_publ_section_title
;
 Steric effects caused by N-alkylation of the tripodal chelator
 N,N&#x2032;,N&#x2033;-tris(2-pyridylmethyl)-cis,cis-1,3,5-triaminocyclohexane
 (tachpyr): structural and electronic properties of the Mn(ii), Co(ii),
 Ni(ii), Cu(ii) and Zn(ii) complexes
;
_journal_issue 3
_journal_name_full 'Dalton Transactions'
_journal_page_first 318
_journal_paper_doi 10.1039/b209228j
_journal_year 2003
_chemical_formula_moiety '[Ni(Me3tachpyr)][ClO~4~]~2~'
_chemical_formula_structural 'RP20 (NY1P182-2)'
_chemical_formula_sum 'C29 H39 Cl2 N7 Ni O8'
_chemical_formula_weight 743.28
_space_group_IT_number 2
_symmetry_cell_setting triclinic
_symmetry_space_group_name_Hall '-P 1'
_symmetry_space_group_name_H-M 'P -1'
_atom_sites_solution_hydrogens geom
_atom_sites_solution_primary direct
_atom_sites_solution_secondary difmap
_audit_creation_method SHELXL
_cell_angle_alpha 75.553(1)
_cell_angle_beta 86.028(1)
_cell_angle_gamma 61.606(1)
_cell_formula_units_Z 2
_cell_length_a 9.9925(7)
_cell_length_b 10.2145(7)
_cell_length_c 18.1508(13)
_cell_measurement_reflns_used 3202
_cell_measurement_temperature 173(2)
_cell_volume 1575.56(19)
_computing_cell_refinement 'Siemens XSCANS'
_computing_data_collection 'Siemens XSCANS'
_computing_data_reduction 'Siemens SHELXTL'
_computing_molecular_graphics 'Siemens SHELXTL'
_computing_publication_material 'Siemens SHELXTL'
_computing_structure_refinement 'SHELXL-93 (Sheldrick, 1993)'
_computing_structure_solution 'SHELXS-86 (Sheldrick, 1990)'
_diffrn_ambient_temperature 173(2)
_diffrn_measurement_device 'CCD area detector'
_diffrn_measurement_method 'phi and omega scans'
_diffrn_radiation_monochromator graphite
_diffrn_radiation_source 'fine-focus sealed tube'
_diffrn_radiation_type MoK\a
_diffrn_radiation_wavelength 0.71073
_diffrn_reflns_av_R_equivalents 0.0323
_diffrn_reflns_av_sigmaI/netI 0.0944
_diffrn_reflns_limit_h_max 12
_diffrn_reflns_limit_h_min -12
_diffrn_reflns_limit_k_max 13
_diffrn_reflns_limit_k_min -7
_diffrn_reflns_limit_l_max 23
_diffrn_reflns_limit_l_min -18
_diffrn_reflns_number 10108
_diffrn_reflns_theta_max 27.90
_diffrn_reflns_theta_min 1.16
_exptl_absorpt_coefficient_mu 0.848
_exptl_absorpt_correction_type SADABS
_exptl_crystal_colour violet
_exptl_crystal_density_diffrn 1.567
_exptl_crystal_description parallelepiped
_exptl_crystal_F_000 776
_exptl_crystal_size_max 0.18
_exptl_crystal_size_mid 0.10
_exptl_crystal_size_min 0.08
_refine_diff_density_max 0.727
_refine_diff_density_min -0.475
_refine_diff_density_rms 0.086
_refine_ls_extinction_coef 0.0013(6)
_refine_ls_extinction_expression Fc^*^=kFc[1+0.001xFc^2^\l^3^/sin(2\q)]^-1/4^
_refine_ls_extinction_method SHELXL
_refine_ls_goodness_of_fit_all 1.051
_refine_ls_goodness_of_fit_obs 1.076
_refine_ls_hydrogen_treatment calc
_refine_ls_matrix_type full
_refine_ls_number_parameters 434
_refine_ls_number_reflns 7006
_refine_ls_number_restraints 0
_refine_ls_restrained_S_all 1.062
_refine_ls_restrained_S_obs 1.076
_refine_ls_R_factor_all 0.1249
_refine_ls_R_factor_obs 0.0612
_refine_ls_shift/esd_max -0.043
_refine_ls_shift/esd_mean 0.001
_refine_ls_structure_factor_coef Fsqd
_refine_ls_weighting_details 'w=1/[\s^2^(Fo^2^)+(0.0414P)^2^+ 2.4430P] where P=(Fo^2^+2Fc^2^)/3'
_refine_ls_weighting_scheme calc
_refine_ls_wR_factor_all 0.1465
_refine_ls_wR_factor_obs 0.1125
_reflns_number_observed 4168
_reflns_number_total 7011
_reflns_observed_criterion >2sigma(I)
_cod_data_source_file b209228j.txt
_cod_data_source_block rp20
_cod_depositor_comments
;
The following automatic conversions were performed:

'_symmetry_cell_setting' value 'Triclinic' changed to 'triclinic'
according to
/usr/data/users/saulius/automatic-downloads/retrospective/RSC/lib/dictionaries/cif_core.dic
dictionary named 'cif_core.dic' version 2.4.2 from 2011-04-26.

Automatic conversion script
Id: cif_fix_values 2281 2013-09-26 08:29:07Z andrius 

The following automatic conversions were performed:

'_refine_ls_weighting_scheme' value 'calc
w=1/[\s^2^(Fo^2^)+(0.0414P)^2^+ 2.4430P] where P=(Fo^2^+2Fc^2^)/3'
was changed to 'calc'. New tag '_refine_ls_weighting_details' was
created. The value of the new tag was set to
'w=1/[\s^2^(Fo^2^)+(0.0414P)^2^+ 2.4430P] where P=(Fo^2^+2Fc^2^)/3'.

Automatic conversion script
Id: cif_fix_values 3143 2015-03-26 13:38:13Z robertas 
;
_cod_original_cell_volume 1575.6(2)
_cod_original_sg_symbol_H-M P-1
_cod_database_code 7031163

loop_
_symmetry_equiv_pos_as_xyz
'x, y, z'
'-x, -y, -z'

loop_
_atom_site_aniso_label
_atom_site_aniso_U_11
_atom_site_aniso_U_22
_atom_site_aniso_U_33
_atom_site_aniso_U_23
_atom_site_aniso_U_13
_atom_site_aniso_U_12
Ni 0.0239(3) 0.0244(3) 0.0198(3) -0.0061(2) 0.0027(2) -0.0129(3)
Cl1 0.0402(7) 0.0425(8) 0.0255(6) -0.0057(5) 0.0013(5) -0.0205(6)
Cl2 0.0396(7) 0.0314(7) 0.0353(7) -0.0072(5) 0.0006(5) -0.0174(6)
O1 0.067(3) 0.045(3) 0.105(4) 0.037(2) -0.027(3) -0.024(2)
O2 0.064(3) 0.095(4) 0.071(3) -0.038(3) 0.040(2) -0.049(3)
O3 0.077(3) 0.073(3) 0.069(3) -0.035(2) -0.010(2) -0.039(3)
O4 0.068(3) 0.071(3) 0.027(2) -0.011(2) 0.007(2) -0.039(2)
O5 0.237(8) 0.214(8) 0.034(3) 0.008(4) -0.004(4) -0.163(7)
O6 0.078(3) 0.180(6) 0.081(3) 0.042(4) -0.037(3) -0.095(4)
O7 0.115(4) 0.056(3) 0.168(6) -0.019(3) 0.001(4) -0.061(3)
O8 0.076(4) 0.143(6) 0.295(10) -0.164(7) 0.017(5) 0.012(4)
N1 0.032(2) 0.030(2) 0.024(2) -0.005(2) 0.003(2) -0.017(2)
N2 0.026(2) 0.033(2) 0.024(2) -0.010(2) 0.0012(15) -0.013(2)
N3 0.031(2) 0.036(2) 0.022(2) -0.010(2) 0.005(2) -0.016(2)
N4 0.025(2) 0.027(2) 0.023(2) -0.007(2) 0.0013(15) -0.014(2)
N5 0.024(2) 0.024(2) 0.026(2) -0.009(2) 0.0044(15) -0.012(2)
N6 0.024(2) 0.022(2) 0.027(2) -0.006(2) 0.0025(15) -0.011(2)
N7 0.081(4) 0.065(4) 0.067(4) -0.003(3) -0.021(3) -0.032(3)
C1 0.040(3) 0.034(3) 0.020(2) 0.004(2) 0.000(2) -0.016(2)
C2 0.045(3) 0.046(3) 0.017(2) -0.003(2) -0.002(2) -0.022(3)
C3 0.039(3) 0.043(3) 0.022(2) -0.009(2) 0.000(2) -0.023(2)
C4 0.044(3) 0.053(3) 0.020(2) -0.012(2) 0.006(2) -0.026(3)
C5 0.041(3) 0.050(3) 0.020(2) -0.013(2) 0.014(2) -0.024(3)
C6 0.049(3) 0.051(3) 0.022(2) -0.003(2) 0.006(2) -0.029(3)
C7 0.033(3) 0.025(3) 0.033(3) -0.003(2) 0.000(2) -0.011(2)
C8 0.023(2) 0.025(2) 0.029(2) -0.008(2) -0.003(2) -0.009(2)
C9 0.035(3) 0.031(3) 0.045(3) -0.009(2) 0.003(2) -0.010(2)
C10 0.027(3) 0.048(3) 0.041(3) -0.021(3) 0.010(2) -0.013(2)
C11 0.025(2) 0.041(3) 0.029(2) -0.009(2) 0.002(2) -0.017(2)
C12 0.025(2) 0.029(3) 0.031(2) -0.006(2) 0.000(2) -0.016(2)
C13 0.037(3) 0.030(3) 0.036(3) -0.013(2) 0.000(2) -0.019(2)
C14 0.024(2) 0.025(2) 0.033(2) -0.014(2) 0.004(2) -0.011(2)
C15 0.042(3) 0.031(3) 0.047(3) -0.015(2) 0.003(2) -0.021(2)
C16 0.048(3) 0.026(3) 0.047(3) -0.004(2) 0.000(2) -0.019(2)
C17 0.031(2) 0.029(3) 0.030(2) -0.003(2) 0.002(2) -0.011(2)
C18 0.026(2) 0.028(3) 0.027(2) -0.010(2) 0.002(2) -0.011(2)
C19 0.031(3) 0.041(3) 0.035(3) -0.015(2) 0.009(2) -0.022(2)
C20 0.028(2) 0.031(3) 0.029(2) -0.007(2) 0.003(2) -0.019(2)
C21 0.031(3) 0.049(3) 0.042(3) -0.009(2) 0.003(2) -0.027(3)
C22 0.037(3) 0.046(3) 0.034(3) -0.006(2) -0.004(2) -0.026(3)
C23 0.040(3) 0.031(2) 0.024(2) -0.005(2) -0.001(2) -0.021(2)
C24 0.032(2) 0.028(3) 0.022(2) -0.009(2) 0.003(2) -0.017(2)
C25 0.047(3) 0.028(3) 0.034(3) -0.001(2) 0.000(2) -0.020(2)
C26 0.034(3) 0.038(3) 0.030(2) -0.011(2) 0.002(2) -0.019(2)
C27 0.029(3) 0.046(3) 0.032(3) -0.015(2) 0.006(2) -0.014(2)
C28 0.054(4) 0.038(3) 0.040(3) -0.003(3) 0.004(3) -0.015(3)
C29 0.078(5) 0.057(4) 0.077(5) -0.013(4) -0.007(4) -0.031(4)

loop_
_atom_site_label
_atom_site_type_symbol
_atom_site_fract_x
_atom_site_fract_y
_atom_site_fract_z
_atom_site_U_iso_or_equiv
_atom_site_thermal_displace_type
_atom_site_occupancy
_atom_site_calc_flag
_atom_site_refinement_flags
Ni Ni 1.02698(6) 0.38345(7) 0.73807(3) 0.0221(2) Uani 1 d .
Cl1 Cl 0.65304(14) 0.22677(15) 0.37368(6) 0.0362(3) Uani 1 d .
Cl2 Cl 0.71379(14) 0.98258(14) 0.85924(7) 0.0354(3) Uani 1 d .
O1 O 0.7712(5) 0.0731(5) 0.4039(3) 0.083(2) Uani 1 d .
O2 O 0.5074(5) 0.2433(6) 0.3982(2) 0.0702(13) Uani 1 d .
O3 O 0.6853(5) 0.3362(5) 0.3944(2) 0.0675(13) Uani 1 d .
O4 O 0.6484(4) 0.2557(5) 0.2934(2) 0.0533(10) Uani 1 d .
O5 O 0.7326(9) 1.0303(9) 0.7826(3) 0.145(3) Uani 1 d .
O6 O 0.8470(6) 0.9385(7) 0.8996(3) 0.111(2) Uani 1 d .
O7 O 0.6844(6) 0.8602(6) 0.8686(4) 0.106(2) Uani 1 d .
O8 O 0.5952(7) 1.0970(8) 0.8810(5) 0.177(4) Uani 1 d .
N1 N 1.1441(4) 0.1485(4) 0.8066(2) 0.0284(9) Uani 1 d .
N2 N 1.1229(4) 0.4680(4) 0.8059(2) 0.0273(8) Uani 1 d .
N3 N 0.8233(4) 0.4398(4) 0.8019(2) 0.0286(9) Uani 1 d .
N4 N 1.2215(4) 0.2933(4) 0.6752(2) 0.0239(8) Uani 1 d .
N5 N 0.9482(4) 0.6104(4) 0.6720(2) 0.0241(8) Uani 1 d .
N6 N 0.8976(4) 0.3379(4) 0.6712(2) 0.0241(8) Uani 1 d .
N7 N 0.3177(7) 0.6490(7) 0.9274(3) 0.073(2) Uani 1 d .
C1 C 1.1321(5) 0.1455(6) 0.8899(2) 0.0339(11) Uani 1 d .
H1A H 1.1899 0.0358 0.9191 0.041 Uiso 1 calc R
C2 C 1.2013(6) 0.2345(6) 0.9151(2) 0.0363(12) Uani 1 d .
H2A H 1.2147 0.2039 0.9714 0.044 Uiso 1 calc R
H2B H 1.3039 0.2028 0.8949 0.044 Uiso 1 calc R
C3 C 1.1096(5) 0.4090(6) 0.8899(2) 0.0326(11) Uani 1 d .
H3A H 1.1539 0.4520 0.9189 0.039 Uiso 1 calc R
C4 C 0.9446(5) 0.4590(6) 0.9127(3) 0.0372(12) Uani 1 d .
H4A H 0.9440 0.4388 0.9690 0.045 Uiso 1 calc R
H4B H 0.8839 0.5713 0.8919 0.045 Uiso 1 calc R
C5 C 0.8656(6) 0.3809(6) 0.8863(2) 0.0354(12) Uani 1 d .
H5A H 0.7687 0.4074 0.9132 0.043 Uiso 1 calc R
C6 C 0.9665(6) 0.2063(6) 0.9125(3) 0.0400(12) Uani 1 d .
H6A H 0.9666 0.1752 0.9687 0.048 Uiso 1 calc R
H6B H 0.9200 0.1560 0.8913 0.048 Uiso 1 calc R
C7 C 1.3065(5) 0.0794(5) 0.7863(3) 0.0321(11) Uani 1 d .
H7A H 1.3481 -0.0329 0.7948 0.038 Uiso 1 calc R
H7B H 1.3666 0.0973 0.8201 0.038 Uiso 1 calc R
C8 C 1.3233(5) 0.1462(5) 0.7049(2) 0.0265(10) Uani 1 d .
C9 C 1.4410(5) 0.0638(6) 0.6633(3) 0.0390(12) Uani 1 d .
H9A H 1.5104 -0.0410 0.6849 0.047 Uiso 1 calc R
C10 C 1.4572(5) 0.1343(6) 0.5906(3) 0.0389(12) Uani 1 d .
H10A H 1.5362 0.0782 0.5611 0.047 Uiso 1 calc R
C11 C 1.3567(5) 0.2884(6) 0.5610(3) 0.0309(10) Uani 1 d .
H11A H 1.3669 0.3409 0.5115 0.037 Uiso 1 calc R
C12 C 1.2413(5) 0.3629(5) 0.6055(2) 0.0270(10) Uani 1 d .
H12A H 1.1726 0.4687 0.5858 0.032 Uiso 1 calc R
C13 C 1.0428(5) 0.6387(5) 0.7834(3) 0.0320(11) Uani 1 d .
H13A H 1.1144 0.6765 0.7906 0.038 Uiso 1 calc R
H13B H 0.9578 0.6777 0.8170 0.038 Uiso 1 calc R
C14 C 0.9814(5) 0.7006(5) 0.7021(3) 0.0264(10) Uani 1 d .
C15 C 0.9521(6) 0.8460(6) 0.6608(3) 0.0374(12) Uani 1 d .
H15A H 0.9810 0.9056 0.6820 0.045 Uiso 1 calc R
C16 C 0.8816(6) 0.9041(6) 0.5893(3) 0.0408(12) Uani 1 d .
H16A H 0.8611 1.0038 0.5606 0.049 Uiso 1 calc R
C17 C 0.8409(5) 0.8151(6) 0.5596(3) 0.0324(10) Uani 1 d .
H17A H 0.7896 0.8534 0.5107 0.039 Uiso 1 calc R
C18 C 0.8760(5) 0.6698(5) 0.6023(2) 0.0271(10) Uani 1 d .
H18A H 0.8481 0.6087 0.5818 0.032 Uiso 1 calc R
C19 C 0.7369(5) 0.3703(6) 0.7783(3) 0.0326(11) Uani 1 d .
H19A H 0.6269 0.4338 0.7841 0.039 Uiso 1 calc R
H19B H 0.7698 0.2666 0.8123 0.039 Uiso 1 calc R
C20 C 0.7613(5) 0.3580(5) 0.6971(2) 0.0271(10) Uani 1 d .
C21 C 0.6539(5) 0.3574(6) 0.6534(3) 0.0379(12) Uani 1 d .
H21A H 0.5572 0.3754 0.6724 0.046 Uiso 1 calc R
C22 C 0.6882(5) 0.3303(6) 0.5819(3) 0.0365(12) Uani 1 d .
H22A H 0.6153 0.3300 0.5511 0.044 Uiso 1 calc R
C23 C 0.8304(5) 0.3034(6) 0.5559(3) 0.0300(10) Uani 1 d .
H23A H 0.8580 0.2822 0.5074 0.036 Uiso 1 calc R
C24 C 0.9311(5) 0.3084(5) 0.6022(2) 0.0257(10) Uani 1 d .
H24A H 1.0286 0.2900 0.5845 0.031 Uiso 1 calc R
C25 C 1.0868(6) 0.0481(6) 0.7883(3) 0.0365(12) Uani 1 d .
H25A H 0.9795 0.0862 0.8002 0.044 Uiso 1 calc R
H25B H 1.1469 -0.0574 0.8188 0.044 Uiso 1 calc R
H25C H 1.0964 0.0498 0.7340 0.044 Uiso 1 calc R
C26 C 1.2859(5) 0.4252(6) 0.7909(3) 0.0328(11) Uani 1 d .
H26A H 1.3475 0.3131 0.8044 0.039 Uiso 1 calc R
H26B H 1.3229 0.4690 0.8218 0.039 Uiso 1 calc R
H26C H 1.2941 0.4655 0.7368 0.039 Uiso 1 calc R
C27 C 0.7143(5) 0.6074(6) 0.7839(3) 0.0361(12) Uani 1 d .
H27A H 0.7628 0.6623 0.7979 0.043 Uiso 1 calc R
H27B H 0.6233 0.6252 0.8128 0.043 Uiso 1 calc R
H27C H 0.6852 0.6449 0.7293 0.043 Uiso 1 calc R
C28 C 0.3920(7) 0.6855(7) 0.9516(3) 0.0486(14) Uani 1 d .
C29 C 0.4858(8) 0.7326(8) 0.9840(4) 0.071(2) Uani 1 d .
H29A H 0.5208 0.7899 0.9429 0.085 Uiso 1 calc R
H29B H 0.5742 0.6416 1.0130 0.085 Uiso 1 calc R
H29C H 0.4260 0.7983 1.0179 0.085 Uiso 1 calc R

loop_
_atom_type_symbol
_atom_type_description
_atom_type_scat_dispersion_real
_atom_type_scat_dispersion_imag
_atom_type_scat_source
C C 0.0033 0.0016 'International Tables Vol C Tables 4.2.6.8 and 6.1.1.4'
H H 0.0000 0.0000 'International Tables Vol C Tables 4.2.6.8 and 6.1.1.4'
N N 0.0061 0.0033 'International Tables Vol C Tables 4.2.6.8 and 6.1.1.4'
O O 0.0106 0.0060 'International Tables Vol C Tables 4.2.6.8 and 6.1.1.4'
Cl Cl 0.1484 0.1585 'International Tables Vol C Tables 4.2.6.8 and 6.1.1.4'
Ni Ni 0.3393 1.1124 'International Tables Vol C Tables 4.2.6.8 and 6.1.1.4'

loop_
_geom_angle_atom_site_label_1
_geom_angle_atom_site_label_2
_geom_angle_atom_site_label_3
_geom_angle
N6 Ni N5 93.20(13)
N6 Ni N4 92.75(13)
N5 Ni N4 93.79(14)
N6 Ni N2 169.80(14)
N5 Ni N2 79.71(14)
N4 Ni N2 95.01(13)
N6 Ni N3 79.74(13)
N5 Ni N3 93.84(14)
N4 Ni N3 169.57(14)
N2 Ni N3 93.33(13)
N6 Ni N1 93.97(14)
N5 Ni N1 170.62(14)
N4 Ni N1 79.84(14)
N2 Ni N1 93.90(14)
N3 Ni N1 93.37(14)
O4 Cl1 O1 108.0(3)
O4 Cl1 O2 107.9(2)
O1 Cl1 O2 110.7(3)
O4 Cl1 O3 108.0(3)
O1 Cl1 O3 110.8(3)
O2 Cl1 O3 111.3(3)
O8 Cl2 O6 111.5(4)
O8 Cl2 O7 109.0(5)
O6 Cl2 O7 110.8(4)
O8 Cl2 O5 109.3(6)
O6 Cl2 O5 108.0(4)
O7 Cl2 O5 108.2(4)
C7 N1 C25 104.3(4)
C7 N1 C1 111.0(3)
C25 N1 C1 110.2(4)
C7 N1 Ni 108.0(3)
C25 N1 Ni 112.9(3)
C1 N1 Ni 110.3(3)
C13 N2 C26 104.1(4)
C13 N2 C3 110.9(3)
C26 N2 C3 109.5(3)
C13 N2 Ni 109.2(2)
C26 N2 Ni 112.7(3)
C3 N2 Ni 110.3(3)
C19 N3 C27 104.2(3)
C19 N3 C5 110.8(4)
C27 N3 C5 109.6(3)
C19 N3 Ni 108.6(3)
C27 N3 Ni 113.3(3)
C5 N3 Ni 110.2(3)
C12 N4 C8 118.5(4)
C12 N4 Ni 125.6(3)
C8 N4 Ni 115.3(3)
C18 N5 C14 118.1(4)
C18 N5 Ni 126.3(3)
C14 N5 Ni 115.5(3)
C24 N6 C20 118.1(4)
C24 N6 Ni 125.9(3)
C20 N6 Ni 115.6(3)
N1 C1 C6 111.5(4)
N1 C1 C2 113.6(4)
C6 C1 C2 109.2(4)
C3 C2 C1 115.7(4)
N2 C3 C2 111.4(4)
N2 C3 C4 113.7(4)
C2 C3 C4 109.1(4)
C5 C4 C3 115.7(4)
N3 C5 C4 111.8(4)
N3 C5 C6 114.2(4)
C4 C5 C6 108.5(4)
C1 C6 C5 115.5(4)
N1 C7 C8 111.8(4)
N4 C8 C9 121.4(4)
N4 C8 C7 116.4(4)
C9 C8 C7 122.2(4)
C10 C9 C8 119.7(5)
C9 C10 C11 119.1(4)
C12 C11 C10 117.9(5)
N4 C12 C11 123.2(4)
N2 C13 C14 112.2(4)
N5 C14 C15 121.2(4)
N5 C14 C13 116.6(4)
C15 C14 C13 122.1(4)
C16 C15 C14 120.2(5)
C15 C16 C17 118.8(5)
C18 C17 C16 118.7(5)
N5 C18 C17 122.9(4)
N3 C19 C20 111.8(4)
N6 C20 C21 121.9(4)
N6 C20 C19 116.1(4)
C21 C20 C19 121.8(4)
C20 C21 C22 119.5(4)
C21 C22 C23 119.0(4)
C24 C23 C22 118.3(4)
N6 C24 C23 123.1(4)
N7 C28 C29 178.9(7)

loop_
_geom_bond_atom_site_label_1
_geom_bond_atom_site_label_2
_geom_bond_distance
Ni N6 2.106(3)
Ni N5 2.107(4)
Ni N4 2.108(3)
Ni N2 2.159(4)
Ni N3 2.170(4)
Ni N1 2.172(4)
Cl1 O4 1.413(3)
Cl1 O1 1.434(4)
Cl1 O2 1.435(4)
Cl1 O3 1.437(4)
Cl2 O8 1.332(5)
Cl2 O6 1.382(4)
Cl2 O7 1.383(5)
Cl2 O5 1.385(5)
N1 C7 1.492(6)
N1 C25 1.498(6)
N1 C1 1.503(5)
N2 C13 1.487(6)
N2 C26 1.496(5)
N2 C3 1.515(5)
N3 C19 1.489(6)
N3 C27 1.490(6)
N3 C5 1.509(5)
N4 C12 1.340(5)
N4 C8 1.342(5)
N5 C18 1.348(5)
N5 C14 1.350(5)
N6 C24 1.343(5)
N6 C20 1.346(5)
N7 C28 1.128(7)
C1 C6 1.532(6)
C1 C2 1.536(7)
C2 C3 1.525(7)
C3 C4 1.536(6)
C4 C5 1.527(7)
C5 C6 1.536(7)
C7 C8 1.499(6)
C8 C9 1.383(6)
C9 C10 1.376(7)
C10 C11 1.387(7)
C11 C12 1.380(6)
C13 C14 1.497(6)
C14 C15 1.385(6)
C15 C16 1.370(7)
C16 C17 1.381(7)
C17 C18 1.377(6)
C19 C20 1.503(6)
C20 C21 1.382(6)
C21 C22 1.380(6)
C22 C23 1.386(6)
C23 C24 1.381(6)
C28 C29 1.450(9)

loop_
_geom_torsion_atom_site_label_1
_geom_torsion_atom_site_label_2
_geom_torsion_atom_site_label_3
_geom_torsion_atom_site_label_4
_geom_torsion
N1 X1 X2 N4 -47.9(2)
N2 X1 X2 N4 72.4(2)
N3 X1 X2 N4 -167.9(2)
N1 X1 X2 N5 -168.4(2)
N2 X1 X2 N5 -48.1(2)
N3 X1 X2 N5 71.6(2)
N1 X1 X2 N6 71.7(2)
N2 X1 X2 N6 -168.0(2)
N3 X1 X2 N6 -48.3(2)
C1 C2 C3 C4 51.7(5)
C2 C3 C4 C5 -52.9(5)
C3 C4 C5 C6 53.2(5)
C4 C5 C6 C1 -53.0(5)
C5 C6 C1 C2 52.2(5)
C6 C1 C2 C3 -51.6(5)
